data_1529092
loop_
_publ_author_name
'Thorp-Greenwood, Flora L.'
'Ronson, Tanya K.'
'Hardie, Michaele J.'

_publ_section_title
;
 Copper coordination polymers from cavitand ligands: hierarchical spaces
 from cage and capsule motifs, and other topologies
;
_journal_issue 10
_journal_name_full 'Chem. Sci.'
_journal_page_first 5779
_journal_paper_doi 10.1039/C5SC01801C
_journal_volume 6
_journal_year 2015
_chemical_formula_sum 'C47 H44.5 B Cu F4 N5.5 O11'
_chemical_formula_weight 1012.73
_chemical_name_systematic
; 
 tris(isonicotinoyl)cyclotriguaiacyclene copper(i) tetrafluoroborate
;
_space_group_IT_number 61
_symmetry_cell_setting Orthorhomic
_symmetry_space_group_name_Hall '-P 2ac 2ab'
_symmetry_space_group_name_H-M 'P b c a'
_atom_sites_solution_hydrogens geom
_atom_sites_solution_primary direct
_atom_sites_solution_secondary difmap
_audit_creation_method SHELXL-97
_audit_update_record
;
2015-05-15 deposited with the CCDC.
2015-06-16 downloaded from the CCDC.
;
_cell_angle_alpha 90.00
_cell_angle_beta 90.00
_cell_angle_gamma 90.00
_cell_formula_units_Z 8
_cell_length_a 9.459(2)
_cell_length_b 29.785(7)
_cell_length_c 34.465(8)
_cell_measurement_temperature 150(2)
_cell_volume 9710(4)
_computing_structure_refinement 'SHELXL-97 (Sheldrick, 1997)'
_computing_structure_solution 'SHELXS-97 (Sheldrick, 1990)'
_diffrn_ambient_temperature 150(2)
_diffrn_measured_fraction_theta_full 0.994
_diffrn_measured_fraction_theta_max 0.994
_diffrn_measurement_device_type 'Rigaku Saturn'
_diffrn_radiation_monochromator Si-111
_diffrn_radiation_source 'station I19 Diamond light source'
_diffrn_radiation_wavelength 0.68890
_diffrn_reflns_av_R_equivalents 0.2239
_diffrn_reflns_av_sigmaI/netI 0.1077
_diffrn_reflns_limit_h_max 9
_diffrn_reflns_limit_h_min -11
_diffrn_reflns_limit_k_max 36
_diffrn_reflns_limit_k_min -36
_diffrn_reflns_limit_l_max 42
_diffrn_reflns_limit_l_min -42
_diffrn_reflns_number 66625
_diffrn_reflns_theta_full 25.00
_diffrn_reflns_theta_max 25.00
_diffrn_reflns_theta_min 1.15
_exptl_absorpt_coefficient_mu 0.529
_exptl_absorpt_correction_T_max 0.9490
_exptl_absorpt_correction_T_min 0.9015
_exptl_absorpt_correction_type multi-scan
_exptl_crystal_colour yellow
_exptl_crystal_density_diffrn 1.386
_exptl_crystal_density_method 'not measured'
_exptl_crystal_description block
_exptl_crystal_F_000 4184
_exptl_crystal_size_max 0.20
_exptl_crystal_size_mid 0.10
_exptl_crystal_size_min 0.10
_refine_diff_density_max 1.778
_refine_diff_density_min -0.825
_refine_diff_density_rms 0.117
_refine_ls_extinction_method none
_refine_ls_goodness_of_fit_ref 1.318
_refine_ls_hydrogen_treatment mixed
_refine_ls_matrix_type full
_refine_ls_number_parameters 640
_refine_ls_number_reflns 9346
_refine_ls_number_restraints 2
_refine_ls_restrained_S_all 1.319
_refine_ls_R_factor_all 0.1360
_refine_ls_R_factor_gt 0.1163
_refine_ls_shift/su_max 0.001
_refine_ls_shift/su_mean 0.000
_refine_ls_structure_factor_coef Fsqd
_refine_ls_weighting_details 'calc w=1/[\s^2^(Fo^2^)+(0.2000P)^2^+0.0000P] where P=(Fo^2^+2Fc^2^)/3'
_refine_ls_weighting_scheme calc
_refine_ls_wR_factor_gt 0.3412
_refine_ls_wR_factor_ref 0.3652
_reflns_number_gt 7124
_reflns_number_total 9346
_reflns_threshold_expression >2sigma(I)
_cod_data_source_file c5sc01801c2.cif
_cod_data_source_block c:\
_cod_depositor_comments 'Adding full bibliography for 1529088--1529094.cif.'
_cod_original_sg_symbol_H-M Pbca
_cod_original_formula_sum 'C47 H44.50 B Cu F4 N5.50 O11'
_cod_database_code 1529092

loop_
_symmetry_equiv_pos_as_xyz
'x, y, z'
'-x+1/2, -y, z+1/2'
'x+1/2, -y+1/2, -z'
'-x, y+1/2, -z+1/2'
'-x, -y, -z'
'x-1/2, y, -z-1/2'
'-x-1/2, y-1/2, z'
'x, -y-1/2, z-1/2'

loop_
_atom_site_label
_atom_site_type_symbol
_atom_site_fract_x
_atom_site_fract_y
_atom_site_fract_z
_atom_site_U_iso_or_equiv
_atom_site_adp_type
_atom_site_occupancy
_atom_site_symmetry_multiplicity
_atom_site_calc_flag
_atom_site_refinement_flags
_atom_site_disorder_assembly
_atom_site_disorder_group
Cu1 Cu 0.70998(7) 0.64153(2) 0.45080(2) 0.0547(3) Uani 1 1 d . . .
F1 F 0.1044(6) 0.75533(18) 0.44685(12) 0.1069(16) Uani 1 1 d . C .
O1 O 0.3319(5) 0.93575(16) 0.38354(14) 0.0775(13) Uani 1 1 d . . .
N1 N 0.6498(5) 1.10958(14) 0.41684(17) 0.0640(13) Uani 1 1 d . . .
C1 C 0.0777(5) 0.94679(15) 0.28454(15) 0.0461(11) Uani 1 1 d . . .
B1 B 0.0936(12) 0.7624(3) 0.4085(2) 0.086(3) Uani 1 1 d . . .
O2 O 0.3542(5) 1.00607(14) 0.34103(13) 0.0684(11) Uani 1 1 d . . .
N2 N 0.5756(5) 0.66597(14) 0.40921(14) 0.0541(11) Uani 1 1 d . . .
C2 C 0.1691(5) 0.98081(16) 0.29640(16) 0.0485(12) Uani 1 1 d . . .
H2 H 0.1749 1.0078 0.2818 0.058 Uiso 1 1 calc R . .
O3 O 0.2586(7) 1.06880(19) 0.3205(2) 0.115(2) Uani 1 1 d . . .
N3 N 0.5954(5) 0.88814(13) -0.00750(14) 0.0549(11) Uani 1 1 d . . .
C3 C 0.2507(6) 0.97556(17) 0.32891(18) 0.0547(13) Uani 1 1 d . . .
F4 F 0.1213(5) 0.72688(13) 0.38578(14) 0.0957(13) Uani 1 1 d . C .
O4 O 0.3467(3) 0.73799(11) 0.22791(11) 0.0480(8) Uani 1 1 d . . .
N4 N 0.8011(5) 0.69463(18) 0.47633(16) 0.0665(13) Uani 1 1 d . . .
C4 C 0.2450(6) 0.9368(2) 0.35176(18) 0.0595(14) Uani 1 1 d . . .
O5 O 0.3398(4) 0.75279(10) 0.30600(11) 0.0495(9) Uani 1 1 d . . .
N5 N 0.5839(13) 1.0843(3) 0.2644(4) 0.168(5) Uani 1 1 d . . .
C5 C 0.1518(6) 0.90376(17) 0.34126(17) 0.0535(13) Uani 1 1 d . . .
H5 H 0.1431 0.8778 0.3570 0.064 Uiso 1 1 calc R . .
O6 O 0.2107(4) 0.68919(12) 0.30527(12) 0.0576(10) Uani 1 1 d . . .
N6 N -0.3654(16) 0.8436(5) 0.4685(4) 0.099(4) Uiso 0.50 1 d PD . .
C6 C 0.0688(5) 0.90761(15) 0.30750(15) 0.0456(11) Uani 1 1 d . . .
O7 O 0.3433(4) 0.99999(12) 0.14892(12) 0.0560(9) Uani 1 1 d . . .
C7 C -0.0210(5) 0.86752(16) 0.29625(17) 0.0493(12) Uani 1 1 d . . .
H7A H -0.0999 0.8775 0.2794 0.059 Uiso 1 1 calc R . .
H7B H -0.0619 0.8538 0.3199 0.059 Uiso 1 1 calc R . .
O8 O 0.3361(4) 0.91785(12) 0.11407(11) 0.0527(9) Uani 1 1 d . . .
C8 C 0.0680(5) 0.83285(14) 0.27475(16) 0.0458(11) Uani 1 1 d . . .
O9 O 0.2124(4) 0.96176(14) 0.07319(13) 0.0649(11) Uani 1 1 d . . .
C9 C 0.1533(5) 0.80503(15) 0.29749(16) 0.0464(11) Uani 1 1 d . . .
H9 H 0.1472 0.8069 0.3250 0.056 Uiso 1 1 calc R . .
O10 O -0.2875(10) 0.8034(4) 0.3969(3) 0.177(4) Uiso 1 1 d . . .
C10 C 0.2459(5) 0.77504(14) 0.28100(15) 0.0424(10) Uani 1 1 d . . .
C11 C 0.2539(5) 0.76956(14) 0.24130(15) 0.0441(11) Uani 1 1 d . . .
C12 C 0.1680(5) 0.79717(15) 0.21819(15) 0.0439(11) Uani 1 1 d . . .
H12 H 0.1719 0.7944 0.1908 0.053 Uiso 1 1 calc R . .
C13 C 0.0760(5) 0.82902(14) 0.23496(16) 0.0443(11) Uani 1 1 d . . .
C14 C -0.0060(5) 0.85908(15) 0.20745(17) 0.0471(12) Uani 1 1 d . . .
H14A H -0.0919 0.8701 0.2209 0.056 Uiso 1 1 calc R . .
H14B H -0.0370 0.8411 0.1849 0.056 Uiso 1 1 calc R . .
C15 C 0.0787(5) 0.89950(15) 0.19287(15) 0.0435(11) Uani 1 1 d . . .
C16 C 0.1619(5) 0.89382(16) 0.15967(16) 0.0463(11) Uani 1 1 d . . .
H16 H 0.1597 0.8659 0.1463 0.056 Uiso 1 1 calc R . .
C17 C 0.2465(5) 0.92765(16) 0.14604(16) 0.0494(12) Uani 1 1 d . . .
C18 C 0.2536(5) 0.96901(16) 0.16422(15) 0.0470(11) Uani 1 1 d . . .
C19 C 0.1676(5) 0.97534(15) 0.19618(16) 0.0467(11) Uani 1 1 d . . .
H19 H 0.1667 1.0040 0.2082 0.056 Uiso 1 1 calc R . .
C20 C 0.0814(5) 0.94145(15) 0.21167(15) 0.0447(11) Uani 1 1 d . . .
C21 C -0.0039(5) 0.95279(16) 0.24747(16) 0.0490(12) Uani 1 1 d . . .
H21A H -0.0362 0.9843 0.2457 0.059 Uiso 1 1 calc R . .
H21B H -0.0889 0.9334 0.2482 0.059 Uiso 1 1 calc R . .
C22 C 0.3565(7) 0.8939(2) 0.40102(19) 0.0701(17) Uani 1 1 d . . .
H22A H 0.2708 0.8841 0.4145 0.105 Uiso 1 1 calc R . .
H22B H 0.4342 0.8966 0.4197 0.105 Uiso 1 1 calc R . .
H22C H 0.3815 0.8719 0.3811 0.105 Uiso 1 1 calc R . .
C23 C 0.3460(7) 1.0475(2) 0.3397(3) 0.082(2) Uani 1 1 d . . .
C24 C 0.4548(7) 1.0690(2) 0.3654(2) 0.077(2) Uani 1 1 d . . .
C25 C 0.4749(8) 1.1156(2) 0.3641(3) 0.086(2) Uani 1 1 d . . .
H25 H 0.4274 1.1340 0.3457 0.103 Uiso 1 1 calc R . .
C26 C 0.5703(8) 1.1337(2) 0.3918(3) 0.089(3) Uani 1 1 d . . .
H26 H 0.5790 1.1654 0.3928 0.107 Uiso 1 1 calc R . .
C27 C 0.6391(6) 1.06552(17) 0.41278(16) 0.0544(13) Uani 1 1 d . . .
H27 H 0.7031 1.0474 0.4271 0.065 Uiso 1 1 calc R . .
C28 C 0.5428(6) 1.04408(16) 0.38957(16) 0.0499(12) Uani 1 1 d . . .
H28 H 0.5360 1.0123 0.3900 0.060 Uiso 1 1 calc R . .
C29 C 0.3614(6) 0.73330(18) 0.18723(17) 0.0558(13) Uani 1 1 d . . .
H29A H 0.2721 0.7227 0.1761 0.084 Uiso 1 1 calc R . .
H29B H 0.4364 0.7116 0.1816 0.084 Uiso 1 1 calc R . .
H29C H 0.3860 0.7624 0.1758 0.084 Uiso 1 1 calc R . .
C30 C 0.3071(5) 0.71126(16) 0.31800(17) 0.0486(12) Uani 1 1 d . . .
C31 C 0.4041(5) 0.69642(15) 0.34956(15) 0.0474(11) Uani 1 1 d . . .
C32 C 0.4948(6) 0.72496(17) 0.36803(16) 0.0530(13) Uani 1 1 d . . .
H32 H 0.4998 0.7556 0.3606 0.064 Uiso 1 1 calc R . .
C33 C 0.5804(6) 0.70860(17) 0.39800(17) 0.0546(13) Uani 1 1 d . . .
H33 H 0.6437 0.7286 0.4107 0.066 Uiso 1 1 calc R . .
C34 C 0.4867(7) 0.63816(18) 0.39059(19) 0.0604(15) Uani 1 1 d . . .
H34 H 0.4832 0.6076 0.3985 0.073 Uiso 1 1 calc R . .
C35 C 0.4012(6) 0.65162(17) 0.36094(18) 0.0554(13) Uani 1 1 d . . .
H35 H 0.3408 0.6308 0.3483 0.066 Uiso 1 1 calc R . .
C36 C 0.3621(6) 1.04068(18) 0.17129(17) 0.0567(13) Uiso 1 1 d . . .
H36A H 0.2755 1.0587 0.1701 0.085 Uiso 1 1 calc R . .
H36B H 0.4410 1.0580 0.1605 0.085 Uiso 1 1 calc R . .
H36C H 0.3827 1.0329 0.1983 0.085 Uiso 1 1 calc R . .
C37 C 0.3079(6) 0.93622(17) 0.07957(17) 0.0539(13) Uani 1 1 d . . .
C38 C 0.4103(6) 0.92010(16) 0.04997(16) 0.0521(12) Uani 1 1 d . . .
C39 C 0.4266(6) 0.94253(17) 0.01443(18) 0.0606(14) Uani 1 1 d . . .
H39 H 0.3738 0.9690 0.0093 0.073 Uiso 1 1 calc R . .
C40 C 0.5180(7) 0.92629(17) -0.01263(18) 0.0646(16) Uani 1 1 d . . .
H40 H 0.5284 0.9423 -0.0363 0.078 Uiso 1 1 calc R . .
C41 C 0.5796(6) 0.86691(18) 0.02643(17) 0.0565(13) Uani 1 1 d . . .
H41 H 0.6322 0.8402 0.0307 0.068 Uiso 1 1 calc R . .
C42 C 0.4911(6) 0.88169(18) 0.05558(16) 0.0559(13) Uani 1 1 d . . .
H42 H 0.4854 0.8657 0.0794 0.067 Uiso 1 1 calc R . .
C43 C 0.8504(8) 0.7222(3) 0.4938(2) 0.081(2) Uani 1 1 d . . .
C44 C 0.9175(11) 0.7577(4) 0.5171(3) 0.131(4) Uani 1 1 d . . .
H44A H 0.8624 0.7854 0.5149 0.197 Uiso 1 1 calc R . .
H44B H 1.0138 0.7630 0.5076 0.197 Uiso 1 1 calc R . .
H44C H 0.9210 0.7483 0.5444 0.197 Uiso 1 1 calc R . .
C45 C 0.5104(10) 1.1103(3) 0.2530(3) 0.094(2) Uani 1 1 d . . .
C46 C 0.4261(10) 1.1439(3) 0.2358(2) 0.091(2) Uani 1 1 d . . .
H46A H 0.4603 1.1736 0.2438 0.136 Uiso 1 1 calc R . .
H46B H 0.3277 1.1402 0.2441 0.136 Uiso 1 1 calc R . .
H46C H 0.4316 1.1414 0.2074 0.136 Uiso 1 1 calc R . .
C47 C -0.340(2) 0.8524(6) 0.5000(5) 0.094(5) Uiso 0.50 1 d PD . .
C48 C -0.321(2) 0.8651(7) 0.5410(5) 0.111(6) Uiso 0.50 1 d PD . .
H48A H -0.2714 0.8940 0.5425 0.167 Uiso 0.50 1 calc PR . .
H48B H -0.2645 0.8420 0.5542 0.167 Uiso 0.50 1 calc PR . .
H48C H -0.4133 0.8676 0.5535 0.167 Uiso 0.50 1 calc PR . .
O11B O 0.671(2) 1.0422(7) 0.1114(6) 0.099(5) Uiso 0.30 1 d P A 2
O11A O 0.5572(11) 1.0209(3) 0.0916(3) 0.114(3) Uiso 0.70 1 d P B 1
F2A F 0.2331(17) 0.7883(4) 0.4017(5) 0.127(5) Uani 0.50 1 d P C 1
F2B F 0.134(2) 0.8008(3) 0.3965(3) 0.095(4) Uani 0.50 1 d P C 2
F3A F -0.004(2) 0.7899(6) 0.3938(6) 0.158(7) Uani 0.50 1 d P C 1
F3B F -0.0662(15) 0.7647(6) 0.4086(4) 0.132(6) Uani 0.50 1 d P C 2

loop_
_atom_site_aniso_label
_atom_site_aniso_U_11
_atom_site_aniso_U_22
_atom_site_aniso_U_33
_atom_site_aniso_U_23
_atom_site_aniso_U_13
_atom_site_aniso_U_12
Cu1 0.0567(5) 0.0499(5) 0.0575(5) 0.0016(3) 0.0029(3) 0.0051(3)
F1 0.135(4) 0.117(4) 0.068(3) 0.007(2) 0.002(3) -0.037(3)
O1 0.080(3) 0.080(3) 0.072(3) 0.003(2) -0.023(2) -0.005(2)
N1 0.051(3) 0.037(2) 0.104(4) 0.000(2) -0.007(3) -0.0051(19)
C1 0.035(2) 0.047(2) 0.057(3) 0.001(2) 0.007(2) 0.0016(19)
B1 0.140(9) 0.060(4) 0.057(4) -0.013(3) -0.010(5) 0.011(5)
O2 0.062(3) 0.061(2) 0.083(3) 0.0010(19) -0.018(2) -0.0156(19)
N2 0.054(3) 0.048(2) 0.060(3) 0.0014(19) 0.012(2) 0.0083(19)
C2 0.042(3) 0.042(2) 0.061(3) 0.002(2) 0.001(2) -0.0020(19)
O3 0.107(4) 0.074(3) 0.162(6) -0.023(4) -0.051(4) 0.008(3)
N3 0.065(3) 0.042(2) 0.057(3) -0.0014(18) -0.001(2) -0.0006(19)
C3 0.040(3) 0.047(3) 0.076(4) -0.003(2) -0.003(3) -0.007(2)
F4 0.119(3) 0.062(2) 0.106(3) -0.017(2) 0.020(3) -0.005(2)
O4 0.0424(19) 0.0433(16) 0.058(2) -0.0027(14) 0.0026(16) 0.0015(14)
N4 0.066(3) 0.062(3) 0.072(3) 0.000(2) 0.002(3) -0.010(2)
C4 0.053(3) 0.064(3) 0.061(4) -0.003(3) -0.005(3) 0.005(3)
O5 0.0427(19) 0.0416(17) 0.064(2) 0.0106(15) -0.0010(16) -0.0044(13)
N5 0.174(10) 0.091(6) 0.240(13) 0.004(7) -0.083(9) 0.022(6)
C5 0.054(3) 0.046(3) 0.061(3) 0.004(2) 0.009(2) -0.001(2)
O6 0.059(2) 0.0394(18) 0.075(3) 0.0070(16) -0.0094(18) -0.0078(15)
C6 0.035(2) 0.042(2) 0.059(3) 0.001(2) 0.009(2) 0.0032(18)
O7 0.055(2) 0.0454(18) 0.068(2) 0.0105(16) 0.0041(18) -0.0031(16)
C7 0.039(3) 0.044(2) 0.065(3) 0.001(2) 0.008(2) -0.0065(19)
O8 0.053(2) 0.0515(19) 0.054(2) 0.0103(15) 0.0049(16) 0.0139(15)
C8 0.033(2) 0.038(2) 0.066(3) -0.001(2) 0.005(2) -0.0096(18)
O9 0.069(3) 0.064(2) 0.061(3) 0.0021(18) -0.0056(19) 0.0216(19)
C9 0.044(3) 0.037(2) 0.058(3) 0.0014(19) 0.008(2) -0.0122(19)
C10 0.034(2) 0.035(2) 0.058(3) 0.0043(19) 0.001(2) -0.0069(18)
C11 0.038(2) 0.032(2) 0.062(3) 0.0007(19) 0.004(2) -0.0058(18)
C12 0.041(2) 0.039(2) 0.052(3) -0.0022(19) 0.002(2) -0.0086(18)
C13 0.036(2) 0.034(2) 0.063(3) -0.0029(19) 0.001(2) -0.0089(18)
C14 0.036(3) 0.042(2) 0.063(3) -0.004(2) -0.003(2) -0.0036(18)
C15 0.034(2) 0.040(2) 0.056(3) 0.0024(19) -0.005(2) -0.0006(18)
C16 0.039(2) 0.039(2) 0.061(3) 0.002(2) -0.003(2) 0.0061(19)
C17 0.041(3) 0.047(2) 0.060(3) 0.011(2) 0.008(2) 0.014(2)
C18 0.039(3) 0.045(2) 0.056(3) 0.010(2) -0.005(2) 0.003(2)
C19 0.042(3) 0.038(2) 0.060(3) 0.000(2) -0.005(2) 0.0050(19)
C20 0.035(2) 0.044(2) 0.055(3) -0.0012(19) -0.004(2) 0.0048(18)
C21 0.038(3) 0.040(2) 0.069(3) 0.000(2) -0.004(2) 0.0040(19)
C22 0.070(4) 0.083(4) 0.057(4) 0.017(3) -0.010(3) -0.008(3)
C23 0.061(4) 0.053(3) 0.133(7) -0.010(4) -0.020(4) 0.006(3)
C24 0.060(4) 0.046(3) 0.125(6) -0.006(3) -0.020(4) -0.005(3)
C25 0.082(5) 0.056(3) 0.120(6) -0.004(4) -0.015(4) -0.006(3)
C26 0.076(5) 0.049(3) 0.142(7) -0.001(4) -0.042(5) -0.007(3)
C27 0.058(3) 0.050(3) 0.055(3) -0.006(2) 0.001(3) 0.011(2)
C28 0.049(3) 0.038(2) 0.062(3) -0.001(2) 0.005(2) 0.001(2)
C29 0.053(3) 0.053(3) 0.062(3) -0.007(2) -0.011(3) 0.009(2)
C30 0.049(3) 0.036(2) 0.062(3) -0.001(2) 0.007(2) -0.0007(19)
C31 0.046(3) 0.041(2) 0.056(3) -0.001(2) 0.005(2) 0.0052(19)
C32 0.060(3) 0.041(2) 0.059(3) 0.006(2) 0.000(3) -0.001(2)
C33 0.054(3) 0.051(3) 0.059(3) 0.000(2) 0.005(2) -0.005(2)
C34 0.067(4) 0.043(3) 0.071(4) 0.002(2) -0.004(3) 0.006(2)
C35 0.056(3) 0.040(2) 0.070(4) 0.001(2) 0.001(3) 0.000(2)
C37 0.057(3) 0.042(2) 0.063(3) -0.004(2) -0.007(3) 0.010(2)
C38 0.057(3) 0.040(2) 0.060(3) 0.001(2) 0.004(2) -0.001(2)
C39 0.068(4) 0.042(2) 0.073(4) 0.006(2) 0.006(3) 0.009(2)
C40 0.091(5) 0.041(2) 0.061(3) -0.001(2) 0.013(3) 0.003(3)
C41 0.062(3) 0.050(3) 0.057(3) -0.002(2) -0.005(3) 0.013(2)
C42 0.070(4) 0.048(3) 0.050(3) 0.002(2) 0.000(3) 0.008(2)
C43 0.078(5) 0.093(5) 0.071(4) -0.015(4) 0.010(4) -0.033(4)
C44 0.119(8) 0.155(9) 0.119(8) -0.067(7) 0.009(6) -0.072(7)
C45 0.099(6) 0.072(5) 0.111(7) -0.003(4) -0.004(5) -0.004(5)
C46 0.107(6) 0.095(5) 0.071(5) -0.008(4) 0.021(4) 0.002(4)
F2A 0.135(10) 0.073(7) 0.173(13) -0.003(7) 0.041(10) -0.031(7)
F2B 0.185(13) 0.042(4) 0.058(5) 0.003(3) 0.045(7) 0.002(6)
F3A 0.182(17) 0.139(12) 0.154(14) -0.073(10) -0.087(12) 0.094(12)
F3B 0.092(8) 0.188(14) 0.116(9) 0.060(9) 0.016(7) 0.003(8)

loop_
_atom_type_symbol
_atom_type_description
_atom_type_scat_dispersion_real
_atom_type_scat_dispersion_imag
_atom_type_scat_source
C C 0.0033 0.0016 'International Tables Vol C Tables 4.2.6.8 and 6.1.1.4'
H H 0.0000 0.0000 'International Tables Vol C Tables 4.2.6.8 and 6.1.1.4'
B B 0.0013 0.0007 'International Tables Vol C Tables 4.2.6.8 and 6.1.1.4'
N N 0.0061 0.0033 'International Tables Vol C Tables 4.2.6.8 and 6.1.1.4'
O O 0.0106 0.0060 'International Tables Vol C Tables 4.2.6.8 and 6.1.1.4'
F F 0.0171 0.0103 'International Tables Vol C Tables 4.2.6.8 and 6.1.1.4'
Cu Cu 0.3201 1.2651 'International Tables Vol C Tables 4.2.6.8 and 6.1.1.4'

loop_
_geom_angle_atom_site_label_1
_geom_angle_atom_site_label_2
_geom_angle_atom_site_label_3
_geom_angle
_geom_angle_site_symmetry_1
_geom_angle_site_symmetry_3
N4 Cu1 N3 105.4(2) . 8_576
N4 Cu1 N1 110.2(2) . 7_755
N3 Cu1 N1 124.46(18) 8_576 7_755
N4 Cu1 N2 107.1(2) . .
N3 Cu1 N2 108.83(19) 8_576 .
N1 Cu1 N2 99.8(2) 7_755 .
C4 O1 C22 117.6(5) . .
C27 N1 C26 114.7(5) . .
C27 N1 Cu1 125.6(4) . 7_765
C26 N1 Cu1 119.2(4) . 7_765
C2 C1 C6 118.3(5) . .
C2 C1 C21 118.8(4) . .
C6 C1 C21 122.9(4) . .
F2B B1 F3A 62.2(12) . .
F2B B1 F4 117.3(8) . .
F3A B1 F4 113.4(8) . .
F2B B1 F1 115.9(8) . .
F3A B1 F1 121.5(12) . .
F4 B1 F1 115.9(7) . .
F2B B1 F3B 105.2(11) . .
F3A B1 F3B 44.2(13) . .
F4 B1 F3B 103.4(10) . .
F1 B1 F3B 94.6(9) . .
F2B B1 F2A 41.0(8) . .
F3A B1 F2A 103.0(14) . .
F4 B1 F2A 98.0(9) . .
F1 B1 F2A 99.3(9) . .
F3B B1 F2A 146.1(10) . .
C23 O2 C3 126.3(5) . .
C33 N2 C34 118.1(5) . .
C33 N2 Cu1 121.5(4) . .
C34 N2 Cu1 120.2(4) . .
C3 C2 C1 120.5(5) . .
C41 N3 C40 116.6(5) . .
C41 N3 Cu1 118.6(3) . 8_575
C40 N3 Cu1 124.4(4) . 8_575
C2 C3 C4 122.2(5) . .
C2 C3 O2 124.3(5) . .
C4 C3 O2 113.3(5) . .
C11 O4 C29 117.7(4) . .
C43 N4 Cu1 173.5(6) . .
O1 C4 C5 125.5(6) . .
O1 C4 C3 116.5(5) . .
C5 C4 C3 118.0(5) . .
C30 O5 C10 118.6(4) . .
C4 C5 C6 121.2(5) . .
C5 C6 C1 119.8(5) . .
C5 C6 C7 117.4(4) . .
C1 C6 C7 122.8(5) . .
C18 O7 C36 116.0(4) . .
C6 C7 C8 110.4(4) . .
C37 O8 C17 119.2(4) . .
C13 C8 C9 118.5(4) . .
C13 C8 C7 124.8(4) . .
C9 C8 C7 116.6(5) . .
C10 C9 C8 121.5(5) . .
C9 C10 C11 121.5(5) . .
C9 C10 O5 117.1(5) . .
C11 C10 O5 121.2(4) . .
O4 C11 C10 116.8(4) . .
O4 C11 C12 125.7(5) . .
C10 C11 C12 117.5(4) . .
C11 C12 C13 121.2(5) . .
C8 C13 C12 119.8(4) . .
C8 C13 C14 123.0(4) . .
C12 C13 C14 117.1(5) . .
C13 C14 C15 113.7(4) . .
C16 C15 C20 118.2(4) . .
C16 C15 C14 117.9(4) . .
C20 C15 C14 123.8(4) . .
C17 C16 C15 121.4(5) . .
C16 C17 C18 121.9(5) . .
C16 C17 O8 117.6(5) . .
C18 C17 O8 120.3(5) . .
O7 C18 C19 125.7(5) . .
O7 C18 C17 117.3(5) . .
C19 C18 C17 117.0(5) . .
C18 C19 C20 123.2(5) . .
C19 C20 C15 118.3(5) . .
C19 C20 C21 117.4(4) . .
C15 C20 C21 124.3(4) . .
C1 C21 C20 113.1(4) . .
O3 C23 O2 125.1(7) . .
O3 C23 C24 123.7(6) . .
O2 C23 C24 111.1(6) . .
C28 C24 C25 117.8(6) . .
C28 C24 C23 122.3(5) . .
C25 C24 C23 119.8(6) . .
C24 C25 C26 116.1(7) . .
N1 C26 C25 125.5(6) . .
N1 C27 C28 125.1(5) . .
C27 C28 C24 119.9(5) . .
O6 C30 O5 124.4(5) . .
O6 C30 C31 124.7(4) . .
O5 C30 C31 110.9(4) . .
C32 C31 C35 118.6(5) . .
C32 C31 C30 122.9(4) . .
C35 C31 C30 118.6(5) . .
C31 C32 C33 119.4(5) . .
N2 C33 C32 121.8(5) . .
N2 C34 C35 123.2(5) . .
C34 C35 C31 118.8(5) . .
O9 C37 O8 124.9(5) . .
O9 C37 C38 124.7(5) . .
O8 C37 C38 110.4(4) . .
C42 C38 C39 116.9(5) . .
C42 C38 C37 121.9(5) . .
C39 C38 C37 121.1(5) . .
C40 C39 C38 119.9(5) . .
C39 C40 N3 123.3(5) . .
N3 C41 C42 123.6(5) . .
C41 C42 C38 119.7(5) . .
N4 C43 C44 178.7(11) . .
N5 C45 C46 174.9(12) . .
N6 C47 C48 174(2) . .

loop_
_geom_bond_atom_site_label_1
_geom_bond_atom_site_label_2
_geom_bond_distance
_geom_bond_site_symmetry_2
Cu1 N4 2.005(5) .
Cu1 N3 2.005(5) 8_576
Cu1 N1 2.009(5) 7_755
Cu1 N2 2.049(5) .
F1 B1 1.343(9) .
O1 C4 1.370(7) .
O1 C22 1.403(8) .
N1 C27 1.324(7) .
N1 C26 1.351(9) .
N1 Cu1 2.009(5) 7_765
C1 C2 1.393(7) .
C1 C6 1.412(7) .
C1 C21 1.504(7) .
B1 F2B 1.276(12) .
B1 F3A 1.331(15) .
B1 F4 1.341(8) .
B1 F3B 1.514(18) .
B1 F2A 1.547(17) .
O2 C23 1.237(8) .
O2 C3 1.400(6) .
N2 C33 1.328(7) .
N2 C34 1.344(7) .
C2 C3 1.369(8) .
O3 C23 1.234(9) .
N3 C41 1.338(7) .
N3 C40 1.363(7) .
N3 Cu1 2.005(5) 8_575
C3 C4 1.398(8) .
O4 C11 1.367(6) .
O4 C29 1.416(7) .
N4 C43 1.120(8) .
C4 C5 1.370(8) .
O5 C30 1.341(6) .
O5 C10 1.404(6) .
N5 C45 1.114(12) .
C5 C6 1.409(8) .
O6 C30 1.207(6) .
N6 C47 1.144(15) .
C6 C7 1.516(7) .
O7 C18 1.359(6) .
O7 C36 1.448(7) .
C7 C8 1.525(7) .
O8 C37 1.336(7) .
O8 C17 1.421(6) .
C8 C13 1.378(8) .
C8 C9 1.397(7) .
O9 C37 1.202(6) .
C9 C10 1.374(7) .
C10 C11 1.380(7) .
C11 C12 1.404(7) .
C12 C13 1.411(7) .
C13 C14 1.518(7) .
C14 C15 1.531(6) .
C15 C16 1.399(7) .
C15 C20 1.408(7) .
C16 C17 1.370(7) .
C17 C18 1.384(7) .
C18 C19 1.383(8) .
C19 C20 1.403(7) .
C20 C21 1.513(7) .
C23 C24 1.502(9) .
C24 C28 1.392(9) .
C24 C25 1.401(9) .
C25 C26 1.421(10) .
C27 C28 1.370(8) .
C30 C31 1.490(8) .
C31 C32 1.365(7) .
C31 C35 1.391(7) .
C32 C33 1.400(8) .
C34 C35 1.363(8) .
C37 C38 1.486(8) .
C38 C42 1.389(7) .
C38 C39 1.404(8) .
C39 C40 1.361(8) .
C41 C42 1.379(8) .
C43 C44 1.472(10) .
C45 C46 1.411(13) .
C47 C48 1.473(16) .
